data_7108850
loop_
_publ_author_name
'James W. Walton'
'Adrien Bourdolle'
'Stephen J. Butler'
'Marine Soulie'
'Martina Delbianco'
'Brian K. McMahon'
'Robert Pal'
'Horst Puschmann'
'Jurriaan M. Zwier'
'Laurent Lamarque'
'Olivier Maury'
'Chantal Andraud'
'David Parker'

_publ_section_title
;
 Very bright europium complexes that stain cellular mitochondria
;
_journal_issue 16
_journal_name_full 'Chemical communications (Cambridge, England)'
_journal_page_first 1600
_journal_page_last 1602
_journal_paper_doi 10.1039/c2cc35247h
_journal_volume 49
_journal_year 2013
_chemical_formula_moiety 'C69 H60 Eu N6 O9 P3, 5(H2 O)'
_chemical_formula_sum 'C69 H70 Eu N6 O14 P3'
_chemical_formula_weight 1452.18
_chemical_name_systematic
;
?
;
_space_group_crystal_system monoclinic
_space_group_IT_number 14
_space_group_name_Hall '-P 2ybc'
_space_group_name_H-M_alt 'P 1 21/c 1'
_symmetry_space_group_name_Hall '-P 2ybc'
_symmetry_space_group_name_H-M 'P 1 21/c 1'
_atom_sites_solution_hydrogens geom
_atom_sites_solution_primary iterative
_atom_sites_solution_secondary difmap
_audit_creation_date 2011-12-08
_audit_creation_method
;
Olex2 1.2-dev
(compiled Nov 28 2011 12:13:00, GUI svn.r3563)
;
_cell_angle_alpha 90.00
_cell_angle_beta 105.313(8)
_cell_angle_gamma 90.00
_cell_formula_units_Z 4
_cell_length_a 17.6945(12)
_cell_length_b 17.1374(14)
_cell_length_c 22.847(2)
_cell_measurement_reflns_used 3119
_cell_measurement_temperature 120
_cell_measurement_theta_max 29.2173
_cell_measurement_theta_min 2.5456
_cell_volume 6682.1(10)
_computing_cell_refinement
;
CrysAlisPro, Oxford Diffraction Ltd.,
Version 1.171.34.38 (release 10-08-2010 CrysAlis171 .NET)
(compiled Aug 10 2010,17:59:35)
;
_computing_data_collection
;
CrysAlisPro, Oxford Diffraction Ltd.,
Version 1.171.34.38 (release 10-08-2010 CrysAlis171 .NET)
(compiled Aug 10 2010,17:59:35)
;
_computing_data_reduction
;
CrysAlisPro, Oxford Diffraction Ltd.,
Version 1.171.34.38 (release 10-08-2010 CrysAlis171 .NET)
(compiled Aug 10 2010,17:59:35)
;
_computing_molecular_graphics
;
O. V. Dolomanov, L. J. Bourhis, R. J. Gildea, J. A. K. Howard and H. Puschmann,
OLEX2: a complete structure solution, refinement and analysis program.
J. Appl. Cryst. (2009). 42, 339-341.
;
_computing_publication_material
;
O. V. Dolomanov, L. J. Bourhis, R. J. Gildea, J. A. K. Howard and H. Puschmann,
OLEX2: a complete structure solution, refinement and analysis program.
J. Appl. Cryst. (2009). 42, 339-341.
;
_computing_structure_refinement
;
SHELXL, G.M. Sheldrick, Acta Cryst.
2008). A64, 112-122
;
_computing_structure_solution
;
olex2.solve (L.J. Bourhis, O.V. Dolomanov, R.J. Gildea, J.A.K. Howard,
H. Puschmann, in preparation, 2011)
;
_diffrn_ambient_temperature 120
_diffrn_detector_area_resol_mean 8.0756
_diffrn_measured_fraction_theta_full 0.999
_diffrn_measured_fraction_theta_max 0.999
_diffrn_measurement_details
;
1 omega -67.00 7.00 1.0000 80.0000
omega____ theta____ kappa____ phi______ frames
- -18.0928 -38.0000 90.0000 74

2 omega -89.00 -47.00 1.0000 80.0000
omega____ theta____ kappa____ phi______ frames
- -18.0928 -176.0000 -28.0000 42

3 omega -44.00 48.00 1.0000 80.0000
omega____ theta____ kappa____ phi______ frames
- -18.0928 38.0000 -90.0000 92

4 omega 42.00 87.00 1.0000 80.0000
omega____ theta____ kappa____ phi______ frames
- 18.5616 -143.0000 36.0000 45

5 omega -91.00 7.00 1.0000 80.0000
omega____ theta____ kappa____ phi______ frames
- -18.0928 -38.0000 -150.0000 98

6 omega -95.00 -32.00 1.0000 80.0000
omega____ theta____ kappa____ phi______ frames
- -18.0928 179.0000 -120.0000 63

7 omega -91.00 7.00 1.0000 80.0000
omega____ theta____ kappa____ phi______ frames
- -18.0928 -38.0000 -60.0000 98

8 omega 11.00 70.00 1.0000 80.0000
omega____ theta____ kappa____ phi______ frames
- 18.5616 -116.0000 161.0000 59
;
_diffrn_measurement_device_type 'Xcalibur, Sapphire3, Gemini ultra'
_diffrn_measurement_method '\w scans'
_diffrn_orient_matrix_UB_11 -0.0099448000
_diffrn_orient_matrix_UB_12 0.0367553000
_diffrn_orient_matrix_UB_13 -0.0142259000
_diffrn_orient_matrix_UB_21 -0.0051825000
_diffrn_orient_matrix_UB_22 -0.0177657000
_diffrn_orient_matrix_UB_23 -0.0288285000
_diffrn_orient_matrix_UB_31 -0.0400011000
_diffrn_orient_matrix_UB_32 -0.0068234000
_diffrn_orient_matrix_UB_33 -0.0015316000
_diffrn_radiation_monochromator graphite
_diffrn_radiation_type 'Mo K\a'
_diffrn_radiation_wavelength 0.7107
_diffrn_reflns_av_R_equivalents 0.2144
_diffrn_reflns_av_unetI/netI 0.1772
_diffrn_reflns_limit_h_max 21
_diffrn_reflns_limit_h_min -20
_diffrn_reflns_limit_k_max 20
_diffrn_reflns_limit_k_min -20
_diffrn_reflns_limit_l_max 27
_diffrn_reflns_limit_l_min -27
_diffrn_reflns_number 63485
_diffrn_reflns_theta_full 25.00
_diffrn_reflns_theta_max 25.00
_diffrn_reflns_theta_min 2.55
_diffrn_source 'Enhance (Mo) X-ray Source'
_diffrn_source_current n/a
_diffrn_source_voltage n/a
_exptl_absorpt_coefficient_mu 1.080
_exptl_absorpt_correction_T_max 1.00000
_exptl_absorpt_correction_T_min 0.91104
_exptl_absorpt_correction_type multi-scan
_exptl_absorpt_process_details
;
CrysAlisPro, Oxford Diffraction Ltd.,
Version 1.171.34.38 (release 10-08-2010 CrysAlis171 .NET)
(compiled Aug 10 2010,17:59:35)
Empirical absorption correction using spherical harmonics,
implemented in SCALE3 ABSPACK scaling algorithm.
;
_exptl_crystal_colour 'clear colourless'
_exptl_crystal_colour_lustre clear
_exptl_crystal_colour_primary colourless
_exptl_crystal_density_diffrn 1.443
_exptl_crystal_density_method 'not measured'
_exptl_crystal_description irregular
_exptl_crystal_F_000 2984
_exptl_crystal_size_max 0.1948
_exptl_crystal_size_mid 0.135
_exptl_crystal_size_min 0.0249
_refine_diff_density_max 1.339
_refine_diff_density_min -1.479
_refine_diff_density_rms 0.146
_refine_ls_extinction_method none
_refine_ls_goodness_of_fit_ref 1.201
_refine_ls_hydrogen_treatment mixed
_refine_ls_matrix_type full
_refine_ls_number_parameters 847
_refine_ls_number_reflns 11752
_refine_ls_number_restraints 585
_refine_ls_restrained_S_all 1.181
_refine_ls_R_factor_all 0.1847
_refine_ls_R_factor_gt 0.1292
_refine_ls_shift/su_max 0.001
_refine_ls_shift/su_mean 0.000
_refine_ls_structure_factor_coef Fsqd
_refine_ls_weighting_details 'calc w=1/[\s^2^(Fo^2^)+(0.0338P)^2^+31.7101P] where P=(Fo^2^+2Fc^2^)/3'
_refine_ls_weighting_scheme calc
_refine_ls_wR_factor_gt 0.1749
_refine_ls_wR_factor_ref 0.1950
_reflns_number_gt 8026
_reflns_number_total 11752
_reflns_threshold_expression >2sigma(I)
_cod_data_source_file c2cc35247h.txt
_cod_data_source_block jw-170a
_cod_original_cell_volume 6682.1(9)
_cod_database_code 7108850
_chemical_oxdiff_formula C70H70O3N6P3Eu
_reflns_odcompleteness_completeness 99.88
_reflns_odcompleteness_iscentric 1
_reflns_odcompleteness_theta 26.32

loop_
_space_group_symop_id
_space_group_symop_operation_xyz
1 'x, y, z'
2 '-x, y+1/2, -z+1/2'
3 '-x, -y, -z'
4 'x, -y-1/2, z-1/2'

loop_
_atom_site_label
_atom_site_type_symbol
_atom_site_fract_x
_atom_site_fract_y
_atom_site_fract_z
_atom_site_U_iso_or_equiv
_atom_site_adp_type
_atom_site_occupancy
_atom_site_symmetry_multiplicity
_atom_site_calc_flag
_atom_site_refinement_flags
_atom_site_disorder_assembly
_atom_site_disorder_group
Eu1 Eu 0.18440(3) 0.43829(3) 0.33861(3) 0.01771(17) Uani 1 1 d U . .
P1A P 0.35291(16) 0.54917(18) 0.33906(14) 0.0245(7) Uani 1 1 d U . .
P1B P 0.24625(16) 0.34844(17) 0.48241(14) 0.0199(7) Uani 1 1 d U . .
P8 P 0.21369(18) 0.28756(18) 0.24159(15) 0.0255(8) Uani 1 1 d U . .
O1A O 0.3015(4) 0.4788(4) 0.3202(3) 0.0236(18) Uani 1 1 d U . .
O1B O 0.2578(4) 0.4051(4) 0.4355(3) 0.0247(19) Uani 1 1 d U . .
O1C O 0.2086(4) 0.3165(4) 0.3024(3) 0.0257(19) Uani 1 1 d U . .
O1W O 0.1485(3) 1.07828(4) 0.20846(14) 0.044(2) Uani 1 1 d DU . .
O2A O 0.3615(4) 0.6050(5) 0.2910(4) 0.036(2) Uani 1 1 d U . .
O2B O 0.2234(4) 0.3783(5) 0.5359(4) 0.034(2) Uani 1 1 d U . .
O2C O 0.1513(4) 0.2339(4) 0.2070(4) 0.033(2) Uani 1 1 d U . .
O2W O 0.1674(3) 1.01000(14) 0.09920(9) 0.052(3) Uani 1 1 d DU . .
O3A O 0.5005(5) 1.0617(6) 0.6854(4) 0.052(2) Uani 1 1 d U . .
O3B O 0.0193(5) -0.2922(5) 0.4841(4) 0.040(2) Uani 1 1 d U . .
O3C O 0.2966(5) 0.4946(6) -0.2247(4) 0.055(3) Uani 1 1 d U . .
O3W O 0.144152(14) 0.8537 0.08878(3) 0.062(3) Uani 1 1 d DU . .
N1A N 0.0897(5) 0.5251(5) 0.3863(4) 0.019(2) Uani 1 1 d U . .
N1B N 0.0333(5) 0.4035(5) 0.2950(4) 0.025(2) Uani 1 1 d U . .
N1C N 0.1030(5) 0.5492(5) 0.2642(4) 0.020(2) Uani 1 1 d U . .
N2A N 0.2423(5) 0.5655(6) 0.3997(4) 0.023(2) Uani 1 1 d U . .
N2B N 0.1251(5) 0.3196(5) 0.3877(4) 0.018(2) Uani 1 1 d U . .
N2C N 0.1831(4) 0.4383(6) 0.2218(4) 0.022(2) Uani 1 1 d U . .
C1 C 0.0275(6) 0.4710(7) 0.3931(5) 0.027(3) Uani 1 1 d U . .
H1A H -0.0096 0.4992 0.4113 0.033 Uiso 1 1 calc R . .
H1B H 0.0513 0.4281 0.4210 0.033 Uiso 1 1 calc R . .
C1A C 0.1368(6) 0.5504(7) 0.4462(5) 0.029(3) Uani 1 1 d U . .
H1AA H 0.1541 0.5042 0.4723 0.035 Uiso 1 1 calc R . .
H1AB H 0.1045 0.5836 0.4656 0.035 Uiso 1 1 calc R . .
C1B C 0.0253(6) 0.3179(6) 0.2929(5) 0.026(3) Uani 1 1 d U . .
H1BA H 0.0479 0.2971 0.2609 0.031 Uiso 1 1 calc R . .
H1BB H -0.0310 0.3041 0.2821 0.031 Uiso 1 1 calc R . .
C1C C 0.1522(6) 0.5742(6) 0.2249(5) 0.025(3) Uani 1 1 d U . .
H1CA H 0.1983 0.6028 0.2496 0.029 Uiso 1 1 calc R . .
H1CB H 0.1219 0.6106 0.1938 0.029 Uiso 1 1 calc R . .
C2 C -0.0167(6) 0.4370(7) 0.3325(5) 0.032(3) Uani 1 1 d U . .
H2A H -0.0519 0.3954 0.3399 0.038 Uiso 1 1 calc R . .
H2B H -0.0500 0.4784 0.3086 0.038 Uiso 1 1 calc R . .
C2A C 0.2080(6) 0.5961(7) 0.4401(5) 0.023(3) Uani 1 1 d U . .
C2B C 0.0655(6) 0.2806(7) 0.3524(5) 0.022(3) Uani 1 1 d U . .
C2C C 0.1795(6) 0.5070(6) 0.1942(5) 0.021(3) Uani 1 1 d U . .
C3 C 0.0101(6) 0.4349(7) 0.2320(5) 0.025(3) Uani 1 1 d U . .
H3A H -0.0462 0.4241 0.2140 0.029 Uiso 1 1 calc R . .
H3B H 0.0400 0.4072 0.2074 0.029 Uiso 1 1 calc R . .
C3A C 0.2375(6) 0.6597(6) 0.4744(5) 0.026(3) Uani 1 1 d U . .
H3AA H 0.2122 0.6785 0.5035 0.032 Uiso 1 1 calc R . .
C3B C 0.0447(6) 0.2075(6) 0.3676(5) 0.023(3) Uani 1 1 d U . .
H3BA H -0.0002 0.1826 0.3424 0.028 Uiso 1 1 calc R . .
C3C C 0.2022(6) 0.5180(7) 0.1416(5) 0.026(3) Uani 1 1 d U . .
H3C H 0.1991 0.5682 0.1235 0.031 Uiso 1 1 calc R . .
C4 C 0.0240(6) 0.5215(6) 0.2285(5) 0.025(3) Uani 1 1 d U . .
H4A H 0.0170 0.5358 0.1854 0.030 Uiso 1 1 calc R . .
H4B H -0.0165 0.5495 0.2430 0.030 Uiso 1 1 calc R . .
C4A C 0.3038(6) 0.6974(6) 0.4672(5) 0.026(3) Uani 1 1 d U . .
C4B C 0.0883(6) 0.1699(6) 0.4189(5) 0.020(3) Uani 1 1 d U . .
C4C C 0.2304(6) 0.4534(6) 0.1149(5) 0.023(3) Uani 1 1 d U . .
C5 C 0.0933(6) 0.6184(7) 0.3027(5) 0.027(3) Uani 1 1 d U . .
H5A H 0.1454 0.6411 0.3218 0.033 Uiso 1 1 calc R . .
H5B H 0.0615 0.6589 0.2763 0.033 Uiso 1 1 calc R . .
C5A C 0.3383(6) 0.6652(6) 0.4240(5) 0.022(3) Uani 1 1 d U . .
H5AA H 0.3834 0.6895 0.4170 0.027 Uiso 1 1 calc R . .
C5B C 0.1518(6) 0.2106(7) 0.4554(5) 0.026(3) Uani 1 1 d U . .
H5BA H 0.1837 0.1873 0.4911 0.031 Uiso 1 1 calc R . .
C5C C 0.2339(6) 0.3817(7) 0.1446(5) 0.024(3) Uani 1 1 d U . .
H5C H 0.2523 0.3367 0.1283 0.029 Uiso 1 1 calc R . .
C6 C 0.0543(6) 0.5966(7) 0.3512(5) 0.031(3) Uani 1 1 d U . .
H6A H -0.0020 0.5869 0.3322 0.037 Uiso 1 1 calc R . .
H6B H 0.0584 0.6409 0.3796 0.037 Uiso 1 1 calc R . .
C6A C 0.3088(6) 0.6000(6) 0.3920(5) 0.021(3) Uani 1 1 d U . .
C6B C 0.1677(6) 0.2853(7) 0.4387(5) 0.028(3) Uani 1 1 d U . .
C6C C 0.2108(6) 0.3759(7) 0.1976(5) 0.023(3) Uani 1 1 d U . .
C7A C 0.3353(6) 0.7632(7) 0.5036(6) 0.028(3) Uani 1 1 d U . .
C7B C 0.0716(6) 0.0898(7) 0.4321(5) 0.022(3) Uani 1 1 d U . .
C7C C 0.2535(6) 0.4615(6) 0.0601(5) 0.026(3) Uani 1 1 d U . .
C8A C 0.3631(6) 0.8179(7) 0.5350(6) 0.029(3) Uani 1 1 d U . .
C8B C 0.0591(6) 0.0242(7) 0.4421(5) 0.028(3) Uani 1 1 d U . .
C8C C 0.2651(6) 0.4686(7) 0.0122(6) 0.028(3) Uani 1 1 d U . .
C9A C 0.3965(6) 0.8814(7) 0.5734(6) 0.028(3) Uani 1 1 d U . .
C9B C 0.0475(6) -0.0566(7) 0.4520(5) 0.028(3) Uani 1 1 d U . .
C9C C 0.2777(6) 0.4783(7) -0.0475(6) 0.032(3) Uani 1 1 d U . .
C10A C 0.4514(7) 0.9296(8) 0.5596(6) 0.039(3) Uani 1 1 d U . .
H10A H 0.4664 0.9217 0.5230 0.047 Uiso 1 1 calc R . .
C10B C 0.1027(7) -0.1002(7) 0.4922(5) 0.031(3) Uani 1 1 d U . .
H10B H 0.1504 -0.0757 0.5130 0.037 Uiso 1 1 calc R . .
C10C C 0.2979(7) 0.4151(7) -0.0789(6) 0.036(3) Uani 1 1 d U . .
H10C H 0.3069 0.3657 -0.0594 0.043 Uiso 1 1 calc R . .
C11A C 0.4842(7) 0.9881(7) 0.5974(6) 0.041(3) Uani 1 1 d U . .
H11A H 0.5221 1.0209 0.5872 0.049 Uiso 1 1 calc R . .
C11B C 0.0925(7) -0.1787(7) 0.5040(5) 0.031(3) Uani 1 1 d U . .
H11B H 0.1308 -0.2063 0.5338 0.038 Uiso 1 1 calc R . .
C11C C 0.3051(8) 0.4221(9) -0.1365(7) 0.052(4) Uani 1 1 d U . .
H11C H 0.3193 0.3784 -0.1569 0.063 Uiso 1 1 calc R . .
C12A C 0.4634(7) 1.0009(7) 0.6508(6) 0.036(3) Uani 1 1 d U . .
C12B C 0.0248(6) -0.2151(7) 0.4709(6) 0.031(3) Uani 1 1 d U . .
C12C C 0.2914(7) 0.4938(8) -0.1646(6) 0.036(3) Uani 1 1 d U . .
C13A C 0.4082(7) 0.9538(7) 0.6647(6) 0.036(3) Uani 1 1 d U . .
H13A H 0.3922 0.9624 0.7008 0.044 Uiso 1 1 calc R . .
C13B C -0.0315(6) -0.1750(7) 0.4291(5) 0.029(3) Uani 1 1 d U . .
H13B H -0.0777 -0.2003 0.4063 0.035 Uiso 1 1 calc R . .
C13C C 0.2738(7) 0.5582(9) -0.1356(6) 0.048(4) Uani 1 1 d U . .
H13C H 0.2661 0.6076 -0.1551 0.057 Uiso 1 1 calc R . .
C14A C 0.3762(7) 0.8946(7) 0.6266(6) 0.035(3) Uani 1 1 d U . .
H14A H 0.3388 0.8614 0.6370 0.042 Uiso 1 1 calc R . .
C14B C -0.0189(7) -0.0961(7) 0.4210(5) 0.029(3) Uani 1 1 d U . .
H14B H -0.0582 -0.0679 0.3925 0.035 Uiso 1 1 calc R . .
C14C C 0.2674(7) 0.5493(8) -0.0759(6) 0.039(3) Uani 1 1 d U . .
H14C H 0.2557 0.5935 -0.0549 0.046 Uiso 1 1 calc R . .
C15A C 0.4847(9) 1.0729(10) 0.7423(7) 0.082(6) Uani 1 1 d U . .
H15A H 0.4296 1.0874 0.7362 0.123 Uiso 1 1 calc R . .
H15B H 0.5183 1.1146 0.7645 0.123 Uiso 1 1 calc R . .
H15C H 0.4953 1.0244 0.7658 0.123 Uiso 1 1 calc R . .
C15B C -0.0532(7) -0.3321(7) 0.4530(6) 0.042(4) Uani 1 1 d U . .
H15D H -0.0624 -0.3256 0.4091 0.062 Uiso 1 1 calc R . .
H15E H -0.0971 -0.3096 0.4660 0.062 Uiso 1 1 calc R . .
H15F H -0.0486 -0.3877 0.4632 0.062 Uiso 1 1 calc R . .
C15C C 0.2937(9) 0.5678(9) -0.2539(7) 0.069(5) Uani 1 1 d U . .
H15G H 0.3015 0.5604 -0.2944 0.104 Uiso 1 1 calc R . .
H15H H 0.3350 0.6017 -0.2299 0.104 Uiso 1 1 calc R . .
H15I H 0.2425 0.5920 -0.2575 0.104 Uiso 1 1 calc R . .
C16A C 0.4470(6) 0.5181(7) 0.3846(5) 0.024(3) Uani 1 1 d U . .
C16B C 0.3316(6) 0.2890(6) 0.5072(5) 0.020(3) Uani 1 1 d U . .
C16C C 0.3087(6) 0.2464(7) 0.2508(5) 0.027(3) Uani 1 1 d U . .
C17A C 0.5134(6) 0.5615(8) 0.3836(5) 0.036(3) Uani 1 1 d U . .
H17A H 0.5086 0.6085 0.3609 0.043 Uiso 1 1 calc R . .
C17B C 0.3556(7) 0.2613(7) 0.5656(6) 0.037(3) Uani 1 1 d U . .
H17B H 0.3242 0.2708 0.5928 0.044 Uiso 1 1 calc R . .
C17C C 0.3192(7) 0.1846(7) 0.2141(6) 0.035(3) Uani 1 1 d U . .
H17C H 0.2759 0.1643 0.1841 0.042 Uiso 1 1 calc R . .
C18A C 0.5867(6) 0.5349(7) 0.4165(6) 0.034(3) Uani 1 1 d U . .
H18A H 0.6323 0.5639 0.4161 0.041 Uiso 1 1 calc R . .
C18B C 0.4258(8) 0.2191(9) 0.5858(7) 0.057(4) Uani 1 1 d U . .
H18B H 0.4424 0.2005 0.6264 0.068 Uiso 1 1 calc R . .
C18C C 0.3918(8) 0.1535(9) 0.2216(7) 0.056(4) Uani 1 1 d U . .
H18C H 0.3986 0.1110 0.1968 0.067 Uiso 1 1 calc R . .
C19A C 0.5931(7) 0.4681(8) 0.4488(6) 0.039(3) Uani 1 1 d U . .
H19A H 0.6433 0.4503 0.4711 0.047 Uiso 1 1 calc R . .
C19B C 0.4693(8) 0.2056(8) 0.5461(7) 0.048(4) Uani 1 1 d U . .
H19B H 0.5175 0.1783 0.5598 0.057 Uiso 1 1 calc R . .
C19C C 0.4530(9) 0.1810(10) 0.2625(8) 0.067(5) Uani 1 1 d U . .
H19C H 0.5028 0.1577 0.2664 0.080 Uiso 1 1 calc R . .
C20A C 0.5271(7) 0.4257(8) 0.4496(6) 0.043(4) Uani 1 1 d U . .
H20A H 0.5320 0.3792 0.4729 0.052 Uiso 1 1 calc R . .
C20B C 0.4466(7) 0.2293(8) 0.4881(7) 0.051(4) Uani 1 1 d U . .
H20B H 0.4772 0.2165 0.4609 0.061 Uiso 1 1 calc R . .
C20C C 0.4472(8) 0.2417(9) 0.2992(7) 0.056(4) Uani 1 1 d U . .
H20C H 0.4922 0.2608 0.3282 0.067 Uiso 1 1 calc R . .
C21A C 0.4543(6) 0.4504(7) 0.4166(5) 0.032(3) Uani 1 1 d U . .
H21A H 0.4092 0.4201 0.4162 0.039 Uiso 1 1 calc R . .
C21B C 0.3784(6) 0.2727(6) 0.4680(6) 0.029(3) Uani 1 1 d U . .
H21B H 0.3635 0.2915 0.4275 0.035 Uiso 1 1 calc R . .
C21C C 0.3740(7) 0.2755(8) 0.2935(6) 0.043(4) Uani 1 1 d U . .
H21C H 0.3687 0.3182 0.3186 0.052 Uiso 1 1 calc R . .
H1WA H 0.1435 1.1275 0.2098 0.065 Uiso 1 1 d D . .
H1WB H 0.1828 1.0631 0.2399 0.065 Uiso 1 1 d D . .
H2WA H 0.1905 1.0396 0.0796 0.065 Uiso 1 1 d D . .
H2WB H 0.1690 1.0306 0.1334 0.065 Uiso 1 1 d D . .
H3WA H 0.0947 0.8494 0.0699 0.065 Uiso 1 1 d D . .
H3WB H 0.1521 0.9031 0.0966 0.065 Uiso 1 1 d D . .
O5WB O 0.1959(7) 0.7374(8) 0.1687(7) 0.081(5) Uani 0.30 1 d PU A 2
H5WC H 0.2069 0.7575 0.2050 0.122 Uiso 0.30 1 d PR A 2
H5WD H 0.1721 0.7720 0.1424 0.122 Uiso 0.30 1 d PR A 2
O5WA O 0.1535(7) 0.7628(8) 0.1954(7) 0.081(5) Uani 0.70 1 d PRU A 1
H5WA H 0.1481 0.7996 0.1684 0.122 Uiso 0.70 1 d PR A 1
H5WB H 0.1313 0.7219 0.1756 0.122 Uiso 0.70 1 d PR A 1
O4WB O 0.3194(5) 0.7425(7) 0.2486(5) 0.078(5) Uani 0.70 1 d PDU B 1
O4WA O 0.3266(5) 0.8112 0.1403 0.077(11) Uani 0.30 1 d PDU C 2
H4WC H 0.3422 0.7600 0.2852 0.116 Uiso 0.70 1 d PD D 1
H4WD H 0.2697 0.7569 0.2407 0.116 Uiso 0.70 1 d PD E 1
H4WA H 0.3031 0.7852 0.1633 0.116 Uiso 0.30 1 d PD F 2
H4WB H 0.3721 0.8305 0.1590 0.116 Uiso 0.30 1 d PD G 2

loop_
_atom_site_aniso_label
_atom_site_aniso_U_11
_atom_site_aniso_U_22
_atom_site_aniso_U_33
_atom_site_aniso_U_23
_atom_site_aniso_U_13
_atom_site_aniso_U_12
Eu1 0.0181(3) 0.0140(3) 0.0204(3) 0.0007(3) 0.0040(2) -0.0006(3)
P1A 0.0263(16) 0.0205(19) 0.0273(18) 0.0016(15) 0.0083(13) -0.0031(14)
P1B 0.0211(16) 0.0168(17) 0.0199(18) -0.0012(14) 0.0019(13) -0.0027(13)
P8 0.0325(18) 0.0165(17) 0.028(2) 0.0013(15) 0.0096(15) 0.0024(14)
O1A 0.021(4) 0.028(4) 0.024(4) -0.003(4) 0.009(3) -0.006(3)
O1B 0.020(4) 0.024(4) 0.026(4) 0.002(4) 0.000(3) -0.005(3)
O1C 0.040(4) 0.014(4) 0.028(5) 0.006(3) 0.017(3) -0.001(3)
O1W 0.040(5) 0.023(5) 0.062(6) -0.004(4) 0.004(4) -0.004(4)
O2A 0.029(5) 0.038(5) 0.041(6) 0.008(4) 0.007(4) 0.002(4)
O2B 0.033(5) 0.037(5) 0.034(5) -0.007(4) 0.012(4) -0.008(4)
O2C 0.037(5) 0.021(5) 0.037(5) 0.001(4) 0.001(4) -0.007(4)
O2W 0.080(6) 0.042(6) 0.041(6) 0.000(5) 0.031(5) -0.022(5)
O3A 0.064(5) 0.038(5) 0.046(5) -0.012(5) 0.001(4) 0.002(5)
O3B 0.048(5) 0.022(5) 0.049(5) 0.000(4) 0.011(4) -0.002(4)
O3C 0.076(6) 0.049(6) 0.042(6) -0.003(5) 0.017(5) -0.004(5)
O3W 0.083(7) 0.043(6) 0.064(7) 0.003(5) 0.027(6) 0.002(5)
N1A 0.020(4) 0.016(5) 0.021(5) 0.003(4) 0.006(4) -0.002(4)
N1B 0.023(5) 0.027(5) 0.023(5) -0.003(4) 0.005(4) 0.004(4)
N1C 0.025(4) 0.015(5) 0.020(5) -0.001(4) 0.008(4) 0.001(4)
N2A 0.025(4) 0.018(5) 0.023(5) 0.013(4) 0.004(4) 0.008(4)
N2B 0.014(4) 0.020(5) 0.020(5) 0.001(4) 0.004(4) 0.003(4)
N2C 0.017(4) 0.018(5) 0.028(5) 0.004(5) 0.000(4) -0.002(4)
C1 0.031(6) 0.021(6) 0.031(6) 0.002(5) 0.011(5) 0.005(5)
C1A 0.026(5) 0.033(6) 0.028(6) 0.003(5) 0.006(5) 0.002(5)
C1B 0.028(6) 0.017(6) 0.027(6) 0.003(5) 0.000(5) -0.002(5)
C1C 0.031(5) 0.012(6) 0.026(6) -0.004(5) 0.000(5) 0.003(5)
C2 0.028(5) 0.028(6) 0.040(6) 0.008(6) 0.010(5) -0.004(5)
C2A 0.021(5) 0.022(6) 0.023(6) 0.006(5) -0.001(5) 0.003(5)
C2B 0.019(5) 0.022(6) 0.023(6) 0.000(5) 0.001(5) 0.002(5)
C2C 0.019(5) 0.019(6) 0.020(6) 0.006(5) -0.003(4) -0.006(4)
C3 0.025(5) 0.026(6) 0.023(6) 0.003(5) 0.007(4) -0.001(5)
C3A 0.029(6) 0.021(6) 0.026(6) -0.005(5) 0.004(5) 0.007(5)
C3B 0.024(5) 0.018(6) 0.026(6) 0.004(5) 0.002(5) -0.001(5)
C3C 0.018(5) 0.021(6) 0.035(6) -0.003(5) 0.000(5) 0.001(5)
C4 0.024(5) 0.026(6) 0.023(6) -0.001(5) 0.002(5) 0.002(5)
C4A 0.027(6) 0.015(6) 0.033(6) 0.006(5) 0.000(5) -0.004(5)
C4B 0.026(5) 0.010(5) 0.022(6) 0.001(5) 0.004(5) -0.002(4)
C4C 0.024(5) 0.019(6) 0.024(6) -0.002(5) 0.004(4) -0.005(5)
C5 0.019(5) 0.032(6) 0.029(6) 0.006(5) 0.003(5) 0.011(5)
C5A 0.019(5) 0.022(6) 0.023(6) 0.004(5) 0.000(5) 0.001(5)
C5B 0.026(6) 0.031(6) 0.020(6) 0.004(5) 0.007(5) 0.001(5)
C5C 0.020(5) 0.025(6) 0.028(6) 0.000(5) 0.007(5) -0.005(5)
C6 0.025(6) 0.029(6) 0.036(7) -0.004(5) 0.004(5) 0.005(5)
C6A 0.019(5) 0.019(6) 0.022(6) 0.002(5) 0.003(4) 0.000(4)
C6B 0.012(5) 0.039(7) 0.033(7) -0.007(5) 0.005(5) 0.000(5)
C6C 0.021(5) 0.018(6) 0.026(6) 0.005(5) -0.001(5) -0.001(5)
C7A 0.022(5) 0.021(6) 0.040(7) 0.001(5) 0.009(5) -0.002(5)
C7B 0.017(5) 0.024(6) 0.021(6) 0.001(5) -0.001(4) -0.003(5)
C7C 0.031(6) 0.022(6) 0.022(6) 0.003(5) 0.002(5) 0.005(5)
C8A 0.025(6) 0.026(6) 0.036(7) 0.004(5) 0.008(5) 0.008(5)
C8B 0.028(6) 0.026(6) 0.024(6) 0.007(5) -0.001(5) -0.007(5)
C8C 0.032(6) 0.024(6) 0.026(6) 0.004(5) 0.001(5) 0.001(5)
C9A 0.028(6) 0.022(6) 0.032(7) -0.004(5) 0.007(5) -0.003(5)
C9B 0.036(6) 0.017(5) 0.027(6) 0.002(5) 0.004(5) -0.001(5)
C9C 0.026(6) 0.029(6) 0.037(7) 0.002(5) 0.001(5) -0.007(5)
C10A 0.042(6) 0.037(7) 0.038(7) -0.004(6) 0.012(5) 0.005(6)
C10B 0.034(6) 0.026(6) 0.033(6) 0.005(5) 0.008(5) -0.005(5)
C10C 0.043(6) 0.029(6) 0.041(7) 0.006(5) 0.020(5) 0.000(5)
C11A 0.049(7) 0.029(7) 0.046(7) 0.000(6) 0.015(6) -0.006(5)
C11B 0.037(6) 0.019(6) 0.030(6) -0.002(5) -0.004(5) 0.002(5)
C11C 0.065(7) 0.047(8) 0.051(7) 0.000(6) 0.025(6) 0.000(6)
C12A 0.045(6) 0.024(6) 0.032(7) -0.007(5) -0.003(5) 0.004(5)
C12B 0.031(6) 0.023(6) 0.037(7) 0.000(5) 0.005(5) -0.004(5)
C12C 0.048(6) 0.034(7) 0.031(7) -0.005(6) 0.018(5) -0.009(5)
C13A 0.038(6) 0.037(7) 0.038(7) -0.009(6) 0.016(5) 0.002(5)
C13B 0.027(6) 0.028(6) 0.034(6) 0.007(5) 0.010(5) -0.003(5)
C13C 0.058(7) 0.031(6) 0.052(7) 0.008(6) 0.010(6) -0.002(6)
C14A 0.034(6) 0.033(6) 0.039(7) 0.000(6) 0.009(5) 0.001(5)
C14B 0.033(6) 0.025(6) 0.027(6) 0.006(5) 0.004(5) 0.004(5)
C14C 0.052(6) 0.031(7) 0.034(7) -0.011(6) 0.014(5) 0.000(6)
C15A 0.111(11) 0.072(11) 0.062(10) -0.052(9) 0.020(9) 0.002(9)
C15B 0.045(8) 0.028(7) 0.059(9) -0.012(7) 0.026(7) -0.017(6)
C15C 0.105(11) 0.044(9) 0.063(10) 0.008(9) 0.030(8) -0.008(9)
C16A 0.024(5) 0.021(6) 0.031(6) -0.006(5) 0.014(5) -0.001(5)
C16B 0.020(5) 0.013(5) 0.024(6) 0.004(5) 0.001(5) -0.008(4)
C16C 0.032(6) 0.033(6) 0.017(6) 0.001(5) 0.010(5) 0.005(5)
C17A 0.031(6) 0.032(6) 0.046(7) -0.002(6) 0.014(5) -0.008(6)
C17B 0.039(6) 0.031(6) 0.039(7) 0.006(6) 0.011(5) -0.007(5)
C17C 0.039(6) 0.036(7) 0.037(7) 0.000(6) 0.022(5) -0.002(5)
C18A 0.024(6) 0.035(7) 0.043(7) 0.001(6) 0.007(5) -0.005(5)
C18B 0.050(7) 0.052(8) 0.056(8) 0.014(7) -0.008(6) 0.001(6)
C18C 0.060(7) 0.052(8) 0.064(8) 0.000(6) 0.031(6) 0.000(6)
C19A 0.034(6) 0.040(7) 0.036(7) 0.003(6) -0.004(5) -0.002(5)
C19B 0.038(6) 0.036(7) 0.062(8) 0.003(6) 0.000(6) 0.004(6)
C19C 0.058(8) 0.065(8) 0.078(9) 0.019(7) 0.019(7) 0.014(7)
C20A 0.038(6) 0.034(7) 0.051(7) 0.008(6) 0.000(5) -0.004(6)
C20B 0.043(7) 0.048(7) 0.066(8) -0.005(6) 0.020(6) 0.005(6)
C20C 0.052(7) 0.060(8) 0.048(8) 0.020(7) 0.001(6) -0.007(6)
C21A 0.028(6) 0.032(7) 0.036(6) -0.001(6) 0.006(5) -0.010(5)
C21B 0.032(6) 0.019(6) 0.037(7) 0.003(5) 0.011(5) 0.006(5)
C21C 0.044(7) 0.048(7) 0.039(7) 0.002(6) 0.010(6) 0.006(6)
O5WB 0.069(9) 0.067(9) 0.111(10) 0.029(8) 0.028(7) 0.001(7)
O5WA 0.069(9) 0.067(9) 0.111(10) 0.029(8) 0.028(7) 0.001(7)
O4WB 0.080(9) 0.038(9) 0.103(12) 0.016(8) 0.000(8) 0.023(7)
O4WA 0.096(18) 0.075(18) 0.071(18) -0.012(15) 0.040(15) 0.018(15)

loop_
_atom_type_symbol
_atom_type_description
_atom_type_scat_dispersion_real
_atom_type_scat_dispersion_imag
_atom_type_scat_source
C C 0.0033 0.0016 'International Tables Vol C Tables 4.2.6.8 and 6.1.1.4'
H H 0.0000 0.0000 'International Tables Vol C Tables 4.2.6.8 and 6.1.1.4'
Eu Eu -0.1578 3.6682 'International Tables Vol C Tables 4.2.6.8 and 6.1.1.4'
N N 0.0061 0.0033 'International Tables Vol C Tables 4.2.6.8 and 6.1.1.4'
O O 0.0106 0.0060 'International Tables Vol C Tables 4.2.6.8 and 6.1.1.4'
P P 0.1023 0.0942 'International Tables Vol C Tables 4.2.6.8 and 6.1.1.4'

loop_
_exptl_crystal_face_index_h
_exptl_crystal_face_index_k
_exptl_crystal_face_index_l
_exptl_crystal_face_perp_dist
_exptl_oxdiff_crystal_face_indexfrac_h
_exptl_oxdiff_crystal_face_indexfrac_k
_exptl_oxdiff_crystal_face_indexfrac_l
_exptl_oxdiff_crystal_face_x
_exptl_oxdiff_crystal_face_y
_exptl_oxdiff_crystal_face_z
2 0 -1 0.0124 2.0000 0.0000 -1.0000 -0.0057 0.0184 -0.0787
-2 0 1 0.0124 -2.0000 0.0000 1.0000 0.0057 -0.0184 0.0787
0 2 -2 0.0823 0.0000 2.0000 -2.0000 0.1020 0.0222 -0.0107
0 -2 2 0.0823 -0.0000 -2.0000 2.0000 -0.1020 -0.0222 0.0107
0 0 -3 0.0883 0.0000 -0.0000 -3.0000 0.0427 0.0866 0.0044
0 0 3 0.0883 0.0000 0.0000 3.0000 -0.0427 -0.0866 -0.0044
0 -2 -1 0.0675 -0.0000 -2.0000 -1.0000 -0.0593 0.0644 0.0151
0 2 1 0.0675 0.0000 2.0000 1.0000 0.0593 -0.0644 -0.0151

loop_
_geom_angle_atom_site_label_1
_geom_angle_atom_site_label_2
_geom_angle_atom_site_label_3
_geom_angle
O1A Eu1 N1A 126.2(3)
O1A Eu1 N1B 148.6(3)
O1A Eu1 N1C 91.7(2)
O1A Eu1 N2A 67.0(3)
O1A Eu1 N2B 140.5(2)
O1A Eu1 N2C 65.9(2)
O1B Eu1 O1A 86.8(2)
O1B Eu1 O1C 90.6(3)
O1B Eu1 N1A 90.0(3)
O1B Eu1 N1B 123.7(3)
O1B Eu1 N1C 147.6(3)
O1B Eu1 N2A 70.0(3)
O1B Eu1 N2B 66.1(2)
O1B Eu1 N2C 144.1(2)
O1C Eu1 O1A 87.0(2)
O1C Eu1 N1A 146.8(2)
O1C Eu1 N1B 85.8(3)
O1C Eu1 N1C 121.7(3)
O1C Eu1 N2A 147.7(2)
O1C Eu1 N2B 66.1(3)
O1C Eu1 N2C 66.3(3)
N1A Eu1 N1C 65.0(3)
N1B Eu1 N1A 66.6(3)
N1B Eu1 N1C 66.8(3)
N1B Eu1 N2B 61.3(3)
N2A Eu1 N1A 61.6(3)
N2A Eu1 N1B 126.3(3)
N2A Eu1 N1C 79.6(3)
N2A Eu1 N2B 123.2(3)
N2A Eu1 N2C 115.3(3)
N2B Eu1 N1A 84.0(3)
N2B Eu1 N1C 126.7(2)
N2C Eu1 N1A 124.5(3)
N2C Eu1 N1B 83.3(3)
N2C Eu1 N1C 60.5(3)
N2C Eu1 N2B 121.4(3)
O1A P1A Eu1 28.5(3)
O1A P1A C6A 103.9(5)
O1A P1A C16A 109.0(5)
O2A P1A Eu1 126.3(3)
O2A P1A O1A 118.3(5)
O2A P1A C6A 109.0(5)
O2A P1A C16A 110.9(5)
C6A P1A Eu1 75.5(3)
C16A P1A Eu1 119.7(4)
C16A P1A C6A 104.6(5)
O1B P1B Eu1 28.3(3)
O1B P1B C6B 102.7(5)
O1B P1B C16B 109.4(5)
O2B P1B Eu1 122.3(3)
O2B P1B O1B 119.1(5)
O2B P1B C6B 108.7(5)
O2B P1B C16B 109.2(5)
C6B P1B Eu1 75.4(4)
C16B P1B Eu1 124.9(4)
C16B P1B C6B 106.9(5)
O1C P8 Eu1 28.6(3)
O1C P8 C6C 103.7(5)
O1C P8 C16C 107.9(5)
O2C P8 Eu1 124.9(3)
O2C P8 O1C 118.5(5)
O2C P8 C6C 108.2(5)
O2C P8 C16C 111.2(5)
C6C P8 Eu1 75.5(4)
C16C P8 Eu1 120.3(4)
C16C P8 C6C 106.5(5)
P1A O1A Eu1 133.5(4)
P1B O1B Eu1 133.8(4)
P8 O1C Eu1 133.5(4)
C12A O3A C15A 117.0(11)
C12B O3B C15B 116.8(9)
C12C O3C C15C 117.8(11)
C1 N1A Eu1 104.9(6)
C1 N1A C6 110.5(8)
C1A N1A Eu1 106.3(6)
C1A N1A C1 110.1(8)
C1A N1A C6 108.1(9)
C6 N1A Eu1 116.8(6)
C1B N1B Eu1 108.2(6)
C1B N1B C2 109.5(9)
C1B N1B C3 109.2(9)
C2 N1B Eu1 112.7(6)
C3 N1B Eu1 105.9(6)
C3 N1B C2 111.2(8)
C1C N1C Eu1 106.6(6)
C1C N1C C4 112.2(8)
C1C N1C C5 107.5(8)
C4 N1C Eu1 112.7(6)
C4 N1C C5 109.4(8)
C5 N1C Eu1 108.1(6)
C2A N2A Eu1 120.2(7)
C2A N2A C6A 118.8(10)
C6A N2A Eu1 121.0(7)
C2B N2B Eu1 117.8(7)
C2B N2B C6B 118.7(10)
C6B N2B Eu1 120.4(7)
C2C N2C Eu1 117.5(7)
C2C N2C C6C 119.0(9)
C6C N2C Eu1 120.0(7)
N1A C1 C2 111.3(9)
N1A C1A C2A 110.3(9)
N1B C1B C2B 112.2(9)
N1C C1C C2C 112.2(9)
N1B C2 C1 115.5(9)
N2A C2A C1A 113.5(10)
N2A C2A C3A 122.4(10)
C3A C2A C1A 124.0(11)
N2B C2B C1B 116.5(10)
N2B C2B C3B 121.9(10)
C3B C2B C1B 121.5(10)
N2C C2C C1C 116.2(10)
N2C C2C C3C 123.1(11)
C3C C2C C1C 120.6(10)
N1B C3 C4 113.5(9)
C2A C3A C4A 120.8(11)
C2B C3B C4B 120.8(10)
C2C C3C C4C 119.2(11)
N1C C4 C3 115.1(9)
C3A C4A C5A 116.0(10)
C3A C4A C7A 120.9(11)
C5A C4A C7A 123.0(10)
C3B C4B C5B 117.1(10)
C3B C4B C7B 121.2(10)
C5B C4B C7B 121.6(10)
C3C C4C C7C 121.3(10)
C5C C4C C3C 116.9(10)
C5C C4C C7C 121.9(10)
C6 C5 N1C 112.2(9)
C6A C5A C4A 121.6(10)
C6B C5B C4B 119.2(11)
C6C C5C C4C 120.3(11)
C5 C6 N1A 112.9(9)
N2A C6A P1A 114.3(8)
C5A C6A P1A 125.3(8)
C5A C6A N2A 120.4(10)
N2B C6B P1B 112.6(9)
N2B C6B C5B 122.2(10)
C5B C6B P1B 125.2(9)
N2C C6C P8 113.3(8)
N2C C6C C5C 121.6(10)
C5C C6C P8 125.1(9)
C8A C7A C4A 178.7(14)
C8B C7B C4B 178.7(13)
C8C C7C C4C 173.7(12)
C7A C8A C9A 178.7(14)
C7B C8B C9B 176.1(14)
C7C C8C C9C 178.6(13)
C10A C9A C8A 121.5(11)
C10A C9A C14A 118.0(11)
C14A C9A C8A 120.5(11)
C10B C9B C8B 121.8(11)
C10B C9B C14B 115.9(11)
C14B C9B C8B 122.3(10)
C10C C9C C8C 121.3(11)
C14C C9C C8C 121.0(12)
C14C C9C C10C 117.7(12)
C11A C10A C9A 120.6(12)
C9B C10B C11B 123.3(11)
C11C C10C C9C 122.1(12)
C10A C11A C12A 120.9(12)
C12B C11B C10B 117.9(11)
C10C C11C C12C 118.6(13)
O3A C12A C11A 115.6(12)
O3A C12A C13A 125.4(12)
C13A C12A C11A 118.9(12)
O3B C12B C11B 114.7(10)
O3B C12B C13B 124.0(11)
C13B C12B C11B 121.3(11)
C11C C12C O3C 114.7(12)
C13C C12C O3C 123.4(12)
C13C C12C C11C 121.9(13)
C14A C13A C12A 119.6(12)
C12B C13B C14B 118.0(11)
C12C C13C C14C 118.0(13)
C13A C14A C9A 121.9(12)
C9B C14B C13B 123.6(11)
C9C C14C C13C 121.5(12)
C17A C16A P1A 119.2(9)
C21A C16A P1A 120.4(8)
C21A C16A C17A 120.3(11)
C17B C16B P1B 121.6(9)
C17B C16B C21B 118.0(11)
C21B C16B P1B 120.3(9)
C17C C16C P8 120.0(9)
C21C C16C P8 121.6(10)
C21C C16C C17C 118.4(11)
C18A C17A C16A 119.0(12)
C16B C17B C18B 121.1(13)
C18C C17C C16C 119.6(13)
C19A C18A C17A 120.3(11)
C19B C18B C17B 118.4(14)
C19C C18C C17C 121.5(15)
C18A C19A C20A 120.2(12)
C20B C19B C18B 122.3(14)
C18C C19C C20C 122.0(15)
C21A C20A C19A 120.4(12)
C19B C20B C21B 119.6(13)
C19C C20C C21C 118.8(14)
C16A C21A C20A 119.9(11)
C20B C21B C16B 120.4(12)
C20C C21C C16C 119.8(13)

loop_
_geom_bond_atom_site_label_1
_geom_bond_atom_site_label_2
_geom_bond_distance
Eu1 O1A 2.326(6)
Eu1 O1B 2.321(7)
Eu1 O1C 2.325(7)
Eu1 N1A 2.679(8)
Eu1 N1B 2.663(8)
Eu1 N1C 2.698(8)
Eu1 N2A 2.645(10)
Eu1 N2B 2.668(9)
Eu1 N2C 2.663(9)
P1A O1A 1.503(7)
P1A O2A 1.494(8)
P1A C6A 1.825(11)
P1A C16A 1.796(11)
P1B O1B 1.500(8)
P1B O2B 1.476(8)
P1B C6B 1.835(11)
P1B C16B 1.786(11)
P8 O1C 1.500(8)
P8 O2C 1.493(8)
P8 C6C 1.810(11)
P8 C16C 1.783(11)
O3A C12A 1.366(14)
O3A C15A 1.414(16)
O3B C12B 1.364(14)
O3B C15B 1.461(13)
O3C C12C 1.400(14)
O3C C15C 1.415(16)
N1A C1 1.479(13)
N1A C1A 1.466(13)
N1A C6 1.507(13)
N1B C1B 1.474(13)
N1B C2 1.497(13)
N1B C3 1.489(13)
N1C C1C 1.471(13)
N1C C4 1.497(12)
N1C C5 1.513(13)
N2A C2A 1.338(13)
N2A C6A 1.369(13)
N2B C2B 1.327(13)
N2B C6B 1.345(14)
N2C C2C 1.328(13)
N2C C6C 1.354(14)
C1 C2 1.516(15)
C1A C2A 1.521(15)
C1B C2B 1.500(14)
C1C C2C 1.494(14)
C2A C3A 1.364(15)
C2B C3B 1.374(15)
C2C C3C 1.378(15)
C3 C4 1.509(15)
C3A C4A 1.386(15)
C3B C4B 1.381(14)
C3C C4C 1.417(15)
C4A C5A 1.403(15)
C4A C7A 1.424(16)
C4B C5B 1.395(14)
C4B C7B 1.453(15)
C4C C5C 1.399(15)
C4C C7C 1.420(15)
C5 C6 1.499(15)
C5A C6A 1.362(14)
C5B C6B 1.385(16)
C5C C6C 1.381(15)
C7A C8A 1.204(15)
C7B C8B 1.180(14)
C7C C8C 1.175(15)
C8A C9A 1.424(16)
C8B C9B 1.426(16)
C8C C9C 1.446(17)
C9A C10A 1.374(16)
C9A C14A 1.374(16)
C9B C10B 1.373(15)
C9B C14B 1.379(15)
C9C C10C 1.397(16)
C9C C14C 1.369(16)
C10A C11A 1.351(16)
C10B C11B 1.392(15)
C10C C11C 1.360(17)
C11A C12A 1.382(17)
C11B C12B 1.385(15)
C11C C12C 1.378(18)
C12A C13A 1.369(16)
C12B C13B 1.370(15)
C12C C13C 1.367(17)
C13A C14A 1.359(16)
C13B C14B 1.390(15)
C13C C14C 1.405(17)
C16A C17A 1.395(14)
C16A C21A 1.359(15)
C16B C17B 1.373(15)
C16B C21B 1.398(15)
C16C C17C 1.394(16)
C16C C21C 1.393(16)
C17A C18A 1.392(15)
C17B C18B 1.406(17)
C17C C18C 1.359(16)
C18A C19A 1.351(16)
C18B C19B 1.356(19)
C18C C19C 1.317(19)
C19A C20A 1.379(16)
C19B C20B 1.343(18)
C19C C20C 1.36(2)
C20A C21A 1.376(15)
C20B C21B 1.388(16)
C20C C21C 1.392(17)
